data_1100112
_chemical_formula_sum 'Fe2 Ni0.5 O4 Zn0.5'
_chemical_name_common Ni0,5Zn0,5Fe2O4
_symmetry_cell_setting cubic
_symmetry_space_group_name_H-M Fd-3m:1
_audit_update_record 'Last update Tue May 04 16:52:08 CEST 2004'
_cell_angle_alpha 90
_cell_angle_beta 90
_cell_angle_gamma 90
_cell_formula_units_Z 1
_cell_length_a 8.4171(1)
_cell_length_b 8.417067
_cell_length_c 8.417067
_refine_ls_goodness_of_fit_all 1.163656
_refine_ls_R_factor_all 0.04240644
_refine_ls_wR_factor_all 0.06303699
_cod_original_formula_sum 'Ni0.5 Zn0.5 Fe2 O4'
_cod_database_code 1100112

loop_
_atom_site_label
_atom_site_type_symbol
_atom_site_occupancy
_atom_site_fract_x
_atom_site_fract_y
_atom_site_fract_z
_atom_site_B_iso_or_equiv
Fe1 Fe3+ 0.5 0.0 0.0 0.0 0.0
Fe2 Fe3+ 0.75 0.625 0.625 0.625 0.0
Ni Ni2+ 0.25 0.625 0.625 0.625 0.0
Zn Zn2+ 0.5 0.0 0.0 0.0 0.0
O O2- 1.0 0.38 0.38 0.38 0.
